data_7220620
loop_
_publ_author_name
'Zhao, Lun'
'Guo, Huadong'
'Tang, Dong'
'Zhang, Min'

_publ_section_title
;
 Syntheses, characterization and properties of nine novel Zn(ii)
 coordination polymers based on 4,4&#x2032;-(phenylazanediyl)dibenzoic
 acid and various N-donor ligands
;
_journal_issue 29
_journal_name_full CrystEngComm
_journal_page_first 5451
_journal_paper_doi 10.1039/C5CE00710K
_journal_volume 17
_journal_year 2015
_chemical_formula_sum 'C28 H23 N3 O7 Zn'
_chemical_formula_weight 578.86
_chemical_name_systematic
;
 ?
;
_space_group_IT_number 15
_symmetry_cell_setting monoclinic
_symmetry_space_group_name_Hall '-C 2yc'
_symmetry_space_group_name_H-M 'C 1 2/c 1'
_atom_sites_solution_hydrogens geom
_atom_sites_solution_primary direct
_atom_sites_solution_secondary difmap
_audit_creation_method SHELXL-97
_audit_update_record
;
2015-04-08 deposited with the CCDC.
2015-06-02 downloaded from the CCDC.
;
_cell_angle_alpha 90.00
_cell_angle_beta 94.970(11)
_cell_angle_gamma 90.00
_cell_formula_units_Z 8
_cell_length_a 29.139(18)
_cell_length_b 8.292(6)
_cell_length_c 22.798(15)
_cell_measurement_temperature 293(2)
_cell_measurement_theta_max 28.81
_cell_measurement_theta_min 0.92
_cell_volume 5488(6)
_computing_structure_refinement 'SHELXL-97 (Sheldrick, 1997)'
_computing_structure_solution 'SHELXS-97 (Sheldrick, 1990)'
_diffrn_ambient_temperature 293(2)
_diffrn_measured_fraction_theta_full 0.966
_diffrn_measured_fraction_theta_max 0.966
_diffrn_measurement_device_type 'Bruker APEX2 CCD'
_diffrn_radiation_monochromator graphite
_diffrn_radiation_source 'fine-focus sealed tube'
_diffrn_radiation_type MoK\a
_diffrn_radiation_wavelength 0.71073
_diffrn_reflns_av_R_equivalents 0.0431
_diffrn_reflns_av_sigmaI/netI 0.0617
_diffrn_reflns_limit_h_max 39
_diffrn_reflns_limit_h_min -21
_diffrn_reflns_limit_k_max 11
_diffrn_reflns_limit_k_min -11
_diffrn_reflns_limit_l_max 29
_diffrn_reflns_limit_l_min -29
_diffrn_reflns_number 17578
_diffrn_reflns_theta_full 28.81
_diffrn_reflns_theta_max 28.81
_diffrn_reflns_theta_min 1.79
_exptl_absorpt_coefficient_mu 0.945
_exptl_absorpt_correction_T_max 0.828
_exptl_absorpt_correction_T_min 0.828
_exptl_absorpt_correction_type multi-scan
_exptl_absorpt_process_details sadabs
_exptl_crystal_colour colorless
_exptl_crystal_density_diffrn 1.401
_exptl_crystal_density_method 'not measured'
_exptl_crystal_description block
_exptl_crystal_F_000 2384
_exptl_crystal_size_max 0.20
_exptl_crystal_size_mid 0.20
_exptl_crystal_size_min 0.20
_refine_diff_density_max 0.990
_refine_diff_density_min -0.523
_refine_diff_density_rms 0.076
_refine_ls_extinction_method none
_refine_ls_goodness_of_fit_ref 1.049
_refine_ls_hydrogen_treatment mixed
_refine_ls_matrix_type full
_refine_ls_number_parameters 337
_refine_ls_number_reflns 6927
_refine_ls_number_restraints 1
_refine_ls_restrained_S_all 1.054
_refine_ls_R_factor_all 0.0936
_refine_ls_R_factor_gt 0.0527
_refine_ls_shift/su_max 0.002
_refine_ls_shift/su_mean 0.000
_refine_ls_structure_factor_coef Fsqd
_refine_ls_weighting_details 'calc w=1/[\s^2^(Fo^2^)+(0.0646P)^2^+6.4054P] where P=(Fo^2^+2Fc^2^)/3'
_refine_ls_weighting_scheme calc
_refine_ls_wR_factor_gt 0.1270
_refine_ls_wR_factor_ref 0.1458
_reflns_number_gt 4566
_reflns_number_total 6927
_reflns_threshold_expression >2sigma(I)
_cod_data_source_file c5ce00710k2.cif
_cod_data_source_block 98
_cod_depositor_comments
;
The following automatic conversions were performed:

'_symmetry_cell_setting' value 'Monoclinic' changed to 'monoclinic'
according to
/usr/data/users/saulius/crontab/automatic-downloads/rss-feeds/RSC/lib/dictionaries/cif_core.dic
dictionary named 'cif_core.dic' version 2.4.2 from 2011-04-26.

Automatic conversion script
Id: cif_fix_values 3271 2015-04-21 07:52:19Z andrius 

 Adding full bibliography for 7220620--7220628.cif.
;
_cod_original_sg_symbol_H-M 'C2/c  '
_cod_database_code 7220620

loop_
_symmetry_equiv_pos_as_xyz
'x, y, z'
'-x, y, -z+1/2'
'x+1/2, y+1/2, z'
'-x+1/2, y+1/2, -z+1/2'
'-x, -y, -z'
'x, -y, z-1/2'
'-x+1/2, -y+1/2, -z'
'x+1/2, -y+1/2, z-1/2'

loop_
_atom_site_label
_atom_site_type_symbol
_atom_site_fract_x
_atom_site_fract_y
_atom_site_fract_z
_atom_site_U_iso_or_equiv
_atom_site_adp_type
_atom_site_occupancy
_atom_site_symmetry_multiplicity
_atom_site_calc_flag
_atom_site_refinement_flags
_atom_site_disorder_assembly
_atom_site_disorder_group
C1 C 1.03400(12) 0.3651(4) 0.59575(14) 0.0402(8) Uani 1 1 d . . 1
C2 C 1.06154(13) 0.2985(5) 0.64788(16) 0.0471(9) Uani 1 1 d . . 1
C3 C 1.04652(13) 0.1665(5) 0.67747(16) 0.0497(10) Uani 1 1 d . . 1
H3 H 1.0181 0.1209 0.6654 0.060 Uiso 1 1 calc R . 1
C4 C 1.07271(14) 0.1008(5) 0.72458(18) 0.0585(12) Uani 1 1 d . . 1
H4 H 1.0621 0.0104 0.7434 0.070 Uiso 1 1 calc R . 1
C5 C 1.11427(14) 0.1673(6) 0.74398(18) 0.0602(12) Uani 1 1 d . . 1
C6 C 1.12928(15) 0.3001(6) 0.7149(2) 0.0753(16) Uani 1 1 d . . 1
H6 H 1.1574 0.3470 0.7275 0.090 Uiso 1 1 calc R . 1
C7 C 1.10333(15) 0.3640(5) 0.66744(18) 0.0660(14) Uani 1 1 d . . 1
H7 H 1.1142 0.4533 0.6482 0.079 Uiso 1 1 calc R . 1
C8 C 1.18939(14) 0.1109(6) 0.79740(18) 0.0605(12) Uani 1 1 d D . 1
C9 C 1.21290(17) 0.1362(7) 0.8502(2) 0.0811(16) Uani 1 1 d . . 1
H9 H 1.1972 0.1485 0.8837 0.097 Uiso 1 1 calc R . 1
C10 C 1.2610(2) 0.1439(8) 0.8544(3) 0.101(2) Uani 1 1 d . . 1
H10 H 1.2773 0.1602 0.8908 0.122 Uiso 1 1 calc R . 1
C11 C 1.2837(2) 0.1278(8) 0.8058(4) 0.110(3) Uani 1 1 d . . 1
H11 H 1.3156 0.1378 0.8085 0.132 Uiso 1 1 calc R . 1
C12 C 1.2610(2) 0.0981(10) 0.7544(4) 0.120(3) Uani 1 1 d . . 1
H12 H 1.2771 0.0844 0.7212 0.143 Uiso 1 1 calc R . 1
C13 C 1.21459(19) 0.0874(8) 0.7494(2) 0.0931(19) Uani 1 1 d D . 1
H13 H 1.1992 0.0638 0.7130 0.112 Uiso 1 1 calc R . 1
C14 C 1.11992(13) 0.0006(5) 0.83284(17) 0.0550(11) Uani 1 1 d . . 1
C15 C 1.08459(14) 0.0574(5) 0.86261(17) 0.0528(10) Uani 1 1 d . . 1
H15 H 1.0755 0.1646 0.8584 0.063 Uiso 1 1 calc R . 1
C16 C 1.06251(13) -0.0436(5) 0.89877(16) 0.0465(9) Uani 1 1 d . . 1
H16 H 1.0380 -0.0048 0.9182 0.056 Uiso 1 1 calc R . 1
C17 C 1.07632(12) -0.2020(5) 0.90665(15) 0.0407(8) Uani 1 1 d . . 1
C18 C 1.11314(13) -0.2565(5) 0.87812(17) 0.0551(11) Uani 1 1 d . . 1
H18 H 1.1235 -0.3618 0.8838 0.066 Uiso 1 1 calc R . 1
C19 C 1.13476(14) -0.1550(6) 0.84100(19) 0.0633(13) Uani 1 1 d . . 1
H19 H 1.1594 -0.1926 0.8215 0.076 Uiso 1 1 calc R . 1
C20 C 1.05067(12) -0.3144(4) 0.94265(15) 0.0384(8) Uani 1 1 d . . 1
C21 C 0.91457(16) 0.1095(6) 0.4428(2) 0.0742(15) Uani 1 1 d . A 1
H21 H 0.9429 0.0923 0.4279 0.089 Uiso 1 1 calc R A 1
C22 C 0.87798(17) 0.0139(7) 0.4230(2) 0.0837(17) Uani 1 1 d . A 1
H22 H 0.8819 -0.0661 0.3953 0.100 Uiso 1 1 calc R A 1
C23 C 0.83677(15) 0.0349(5) 0.44333(17) 0.0560(12) Uani 1 1 d . A 1
C24 C 0.83328(14) 0.1540(6) 0.4836(2) 0.0696(14) Uani 1 1 d . A 1
H24 H 0.8052 0.1730 0.4988 0.084 Uiso 1 1 calc R A 1
C25 C 0.87087(13) 0.2468(6) 0.50207(18) 0.0555(11) Uani 1 1 d . A 1
H25 H 0.8676 0.3278 0.5296 0.067 Uiso 1 1 calc R A 1
C26 C 0.79792(15) -0.2491(6) 0.5015(2) 0.0751(15) Uani 1 1 d . B 1
H26A H 0.8276 -0.2056 0.5162 0.090 Uiso 1 1 calc R B 1
H26B H 0.8032 -0.3380 0.4753 0.090 Uiso 1 1 calc R B 1
C27 C 0.77311(15) -0.3091(7) 0.5520(2) 0.0808(17) Uani 1 1 d . . 1
H27A H 0.7913 -0.3920 0.5731 0.097 Uiso 1 1 calc R . 1
H27B H 0.7689 -0.2212 0.5791 0.097 Uiso 1 1 calc R . 1
C28 C 0.79543(17) -0.0631(7) 0.42175(19) 0.0761(16) Uani 1 1 d . A 1
H28A H 0.7746 0.0036 0.3967 0.091 Uiso 1 1 calc R A 1
H28B H 0.8052 -0.1522 0.3983 0.091 Uiso 1 1 calc R A 1
N1 N 1.14118(11) 0.1011(5) 0.79252(16) 0.0714(13) Uani 1 1 d . . 1
N2 N 0.91132(10) 0.2243(3) 0.48195(12) 0.0376(7) Uani 1 1 d . A 1
N3 N 0.77138(12) -0.1254(5) 0.46936(15) 0.0665(11) Uani 1 1 d . . 1
O1 O 1.06715(9) -0.4518(3) 0.95247(11) 0.0481(6) Uani 1 1 d . . 1
O2 O 1.01367(8) -0.2635(3) 0.95981(11) 0.0472(6) Uani 1 1 d . . 1
O3 O 1.05028(9) 0.4861(3) 0.57169(10) 0.0497(7) Uani 1 1 d . . 1
O4 O 0.99718(9) 0.2979(3) 0.57875(10) 0.0498(7) Uani 1 1 d . . 1
OW1 O 1.0379(4) 0.5207(18) 0.7845(6) 0.348(6) Uiso 1 1 d . C 1
OW2 O 1.0877(6) -0.297(2) 0.7129(8) 0.469(9) Uiso 1 1 d . D 1
OW3 O 1.0212(6) -0.3515(18) 0.7180(7) 0.401(9) Uiso 1 1 d . E 1
Zn1 Zn 0.964505(12) 0.37684(4) 0.502473(15) 0.02824(12) Uani 1 1 d . . 1

loop_
_atom_site_aniso_label
_atom_site_aniso_U_11
_atom_site_aniso_U_22
_atom_site_aniso_U_33
_atom_site_aniso_U_23
_atom_site_aniso_U_13
_atom_site_aniso_U_12
C1 0.044(2) 0.043(2) 0.0314(16) 0.0085(15) -0.0071(14) -0.0029(17)
C2 0.045(2) 0.052(2) 0.0407(19) 0.0184(17) -0.0156(16) -0.0139(18)
C3 0.041(2) 0.061(2) 0.045(2) 0.0221(18) -0.0117(16) -0.0185(18)
C4 0.049(2) 0.069(3) 0.055(2) 0.035(2) -0.0117(18) -0.021(2)
C5 0.046(2) 0.080(3) 0.051(2) 0.035(2) -0.0171(18) -0.021(2)
C6 0.058(3) 0.091(4) 0.070(3) 0.041(3) -0.030(2) -0.036(3)
C7 0.061(3) 0.074(3) 0.059(2) 0.040(2) -0.025(2) -0.034(2)
C8 0.041(2) 0.079(3) 0.059(2) 0.031(2) -0.0116(19) -0.013(2)
C9 0.054(3) 0.114(4) 0.072(3) 0.001(3) -0.021(2) -0.003(3)
C10 0.066(4) 0.098(5) 0.130(6) -0.005(4) -0.048(4) -0.001(3)
C11 0.044(3) 0.092(5) 0.193(8) 0.037(5) 0.007(4) -0.001(3)
C12 0.063(4) 0.173(8) 0.125(6) 0.046(5) 0.024(4) 0.011(4)
C13 0.066(3) 0.147(6) 0.066(3) 0.034(3) 0.004(3) -0.005(3)
C14 0.037(2) 0.077(3) 0.049(2) 0.036(2) -0.0108(17) -0.006(2)
C15 0.049(2) 0.054(2) 0.053(2) 0.0248(19) -0.0088(19) -0.0037(19)
C16 0.044(2) 0.050(2) 0.044(2) 0.0100(17) -0.0057(16) -0.0009(18)
C17 0.0324(18) 0.052(2) 0.0361(18) 0.0164(16) -0.0051(14) 0.0016(16)
C18 0.038(2) 0.067(3) 0.059(2) 0.029(2) 0.0044(18) 0.0113(19)
C19 0.038(2) 0.092(4) 0.061(3) 0.036(2) 0.0102(19) 0.009(2)
C20 0.0351(19) 0.0426(19) 0.0364(17) 0.0071(15) -0.0038(15) 0.0006(16)
C21 0.051(3) 0.080(3) 0.094(4) -0.045(3) 0.021(2) -0.030(2)
C22 0.071(3) 0.084(4) 0.098(4) -0.049(3) 0.017(3) -0.040(3)
C23 0.056(3) 0.068(3) 0.042(2) 0.008(2) -0.0086(18) -0.039(2)
C24 0.035(2) 0.105(4) 0.069(3) -0.004(3) 0.004(2) -0.029(2)
C25 0.039(2) 0.073(3) 0.055(2) -0.013(2) 0.0060(18) -0.020(2)
C26 0.046(3) 0.090(4) 0.085(3) 0.027(3) -0.019(2) -0.037(3)
C27 0.049(3) 0.107(4) 0.080(3) 0.038(3) -0.029(2) -0.051(3)
C28 0.075(3) 0.095(4) 0.055(2) 0.013(2) -0.015(2) -0.061(3)
N1 0.0391(19) 0.107(3) 0.065(2) 0.058(2) -0.0172(16) -0.0197(19)
N2 0.0358(16) 0.0394(16) 0.0372(15) 0.0027(12) -0.0001(12) -0.0146(13)
N3 0.048(2) 0.088(3) 0.059(2) 0.020(2) -0.0178(17) -0.046(2)
O1 0.0452(15) 0.0433(15) 0.0570(16) 0.0162(12) 0.0114(12) 0.0061(12)
O2 0.0362(14) 0.0501(16) 0.0562(15) 0.0129(12) 0.0087(12) 0.0035(12)
O3 0.0571(16) 0.0485(15) 0.0405(13) 0.0171(12) -0.0127(12) -0.0142(13)
O4 0.0459(15) 0.0605(17) 0.0398(13) 0.0166(12) -0.0154(11) -0.0135(13)
Zn1 0.02626(19) 0.02942(19) 0.02828(18) 0.00152(15) -0.00205(13) -0.00910(16)

loop_
_atom_type_symbol
_atom_type_description
_atom_type_scat_dispersion_real
_atom_type_scat_dispersion_imag
_atom_type_scat_source
C C 0.0033 0.0016 'International Tables Vol C Tables 4.2.6.8 and 6.1.1.4'
H H 0.0000 0.0000 'International Tables Vol C Tables 4.2.6.8 and 6.1.1.4'
N N 0.0061 0.0033 'International Tables Vol C Tables 4.2.6.8 and 6.1.1.4'
O O 0.0106 0.0060 'International Tables Vol C Tables 4.2.6.8 and 6.1.1.4'
Zn Zn 0.2839 1.4301 'International Tables Vol C Tables 4.2.6.8 and 6.1.1.4'

loop_
_geom_angle_atom_site_label_1
_geom_angle_atom_site_label_2
_geom_angle_atom_site_label_3
_geom_angle
_geom_angle_site_symmetry_1
_geom_angle_site_symmetry_3
O4 C1 O3 124.8(3) . .
O4 C1 C2 118.5(3) . .
O3 C1 C2 116.7(3) . .
C7 C2 C3 117.8(3) . .
C7 C2 C1 121.1(3) . .
C3 C2 C1 121.1(3) . .
C4 C3 C2 121.3(3) . .
C4 C3 H3 119.4 . .
C2 C3 H3 119.4 . .
C5 C4 C3 120.6(4) . .
C5 C4 H4 119.7 . .
C3 C4 H4 119.7 . .
C4 C5 C6 118.4(4) . .
C4 C5 N1 120.8(3) . .
C6 C5 N1 120.8(4) . .
C7 C6 C5 120.9(4) . .
C7 C6 H6 119.6 . .
C5 C6 H6 119.6 . .
C6 C7 C2 121.1(4) . .
C6 C7 H7 119.5 . .
C2 C7 H7 119.5 . .
C9 C8 C13 117.7(4) . .
C9 C8 N1 120.5(4) . .
C13 C8 N1 121.7(4) . .
C8 C9 C10 119.8(6) . .
C8 C9 H9 120.1 . .
C10 C9 H9 120.1 . .
C11 C10 C9 120.0(6) . .
C11 C10 H10 120.0 . .
C9 C10 H10 120.0 . .
C12 C11 C10 120.5(6) . .
C12 C11 H11 119.8 . .
C10 C11 H11 119.8 . .
C11 C12 C13 120.5(7) . .
C11 C12 H12 119.8 . .
C13 C12 H12 119.8 . .
C12 C13 C8 121.4(6) . .
C12 C13 H13 119.3 . .
C8 C13 H13 119.3 . .
C15 C14 C19 120.0(4) . .
C15 C14 N1 120.6(4) . .
C19 C14 N1 119.3(4) . .
C14 C15 C16 120.1(4) . .
C14 C15 H15 120.0 . .
C16 C15 H15 120.0 . .
C15 C16 C17 120.8(4) . .
C15 C16 H16 119.6 . .
C17 C16 H16 119.6 . .
C18 C17 C16 118.7(3) . .
C18 C17 C20 120.3(4) . .
C16 C17 C20 120.9(3) . .
C17 C18 C19 120.3(4) . .
C17 C18 H18 119.9 . .
C19 C18 H18 119.9 . .
C14 C19 C18 120.1(4) . .
C14 C19 H19 120.0 . .
C18 C19 H19 120.0 . .
O1 C20 O2 125.4(3) . .
O1 C20 C17 117.9(3) . .
O2 C20 C17 116.7(3) . .
N2 C21 C22 122.8(4) . .
N2 C21 H21 118.6 . .
C22 C21 H21 118.6 . .
C23 C22 C21 120.4(4) . .
C23 C22 H22 119.8 . .
C21 C22 H22 119.8 . .
C22 C23 C24 116.9(4) . .
C22 C23 C28 122.4(5) . .
C24 C23 C28 120.7(4) . .
C23 C24 C25 120.6(4) . .
C23 C24 H24 119.7 . .
C25 C24 H24 119.7 . .
N2 C25 C24 121.9(4) . .
N2 C25 H25 119.0 . .
C24 C25 H25 119.0 . .
N3 C26 C27 110.7(4) . .
N3 C26 H26A 109.5 . .
C27 C26 H26A 109.5 . .
N3 C26 H26B 109.5 . .
C27 C26 H26B 109.5 . .
H26A C26 H26B 108.1 . .
N3 C27 C26 110.1(4) 7_646 .
N3 C27 H27A 109.6 7_646 .
C26 C27 H27A 109.6 . .
N3 C27 H27B 109.6 7_646 .
C26 C27 H27B 109.6 . .
H27A C27 H27B 108.2 . .
N3 C28 C23 112.2(3) . .
N3 C28 H28A 109.2 . .
C23 C28 H28A 109.2 . .
N3 C28 H28B 109.2 . .
C23 C28 H28B 109.2 . .
H28A C28 H28B 107.9 . .
C8 N1 C5 121.6(3) . .
C8 N1 C14 118.2(3) . .
C5 N1 C14 119.4(3) . .
C21 N2 C25 117.4(3) . .
C21 N2 Zn1 120.7(3) . .
C25 N2 Zn1 121.5(3) . .
C28 N3 C26 111.3(4) . .
C28 N3 C27 111.2(3) . 7_646
C26 N3 C27 109.2(4) . 7_646
C20 O1 Zn1 123.1(2) . 2_746
C20 O2 Zn1 131.0(2) . 6_556
C1 O3 Zn1 137.9(2) . 5_766
C1 O4 Zn1 117.0(2) . .
O4 Zn1 O1 89.55(12) . 2_766
O4 Zn1 N2 106.93(11) . .
O1 Zn1 N2 100.53(12) 2_766 .
O4 Zn1 O2 87.87(12) . 6
O1 Zn1 O2 160.11(10) 2_766 6
N2 Zn1 O2 99.09(12) . 6
O4 Zn1 O3 159.97(10) . 5_766
O1 Zn1 O3 87.54(12) 2_766 5_766
N2 Zn1 O3 93.08(11) . 5_766
O2 Zn1 O3 88.18(12) 6 5_766
O4 Zn1 Zn1 88.69(8) . 5_766
O1 Zn1 Zn1 83.34(9) 2_766 5_766
N2 Zn1 Zn1 163.84(8) . 5_766
O2 Zn1 Zn1 76.90(8) 6 5_766
O3 Zn1 Zn1 71.29(8) 5_766 5_766

loop_
_geom_bond_atom_site_label_1
_geom_bond_atom_site_label_2
_geom_bond_distance
_geom_bond_site_symmetry_2
C1 O4 1.241(4) .
C1 O3 1.256(4) .
C1 C2 1.482(5) .
C2 C7 1.372(5) .
C2 C3 1.377(5) .
C3 C4 1.375(5) .
C3 H3 0.9300 .
C4 C5 1.369(5) .
C4 H4 0.9300 .
C5 C6 1.376(6) .
C5 N1 1.411(5) .
C6 C7 1.371(5) .
C6 H6 0.9300 .
C7 H7 0.9300 .
C8 C9 1.349(6) .
C8 C13 1.383(6) .
C8 N1 1.402(5) .
C9 C10 1.398(7) .
C9 H9 0.9300 .
C10 C11 1.345(9) .
C10 H10 0.9300 .
C11 C12 1.318(10) .
C11 H11 0.9300 .
C12 C13 1.350(8) .
C12 H12 0.9300 .
C13 H13 0.9300 .
C14 C15 1.365(6) .
C14 C19 1.369(6) .
C14 N1 1.422(5) .
C15 C16 1.374(5) .
C15 H15 0.9300 .
C16 C17 1.381(5) .
C16 H16 0.9300 .
C17 C18 1.378(5) .
C17 C20 1.486(5) .
C18 C19 1.383(5) .
C18 H18 0.9300 .
C19 H19 0.9300 .
C20 O1 1.249(4) .
C20 O2 1.252(4) .
C21 N2 1.314(5) .
C21 C22 1.373(6) .
C21 H21 0.9300 .
C22 C23 1.336(6) .
C22 H22 0.9300 .
C23 C24 1.358(6) .
C23 C28 1.500(5) .
C24 C25 1.374(5) .
C24 H24 0.9300 .
C25 N2 1.315(5) .
C25 H25 0.9300 .
C26 N3 1.445(6) .
C26 C27 1.497(6) .
C26 H26A 0.9700 .
C26 H26B 0.9700 .
C27 N3 1.450(5) 7_646
C27 H27A 0.9700 .
C27 H27B 0.9700 .
C28 N3 1.438(5) .
C28 H28A 0.9700 .
C28 H28B 0.9700 .
N2 Zn1 2.024(3) .
N3 C27 1.450(5) 7_646
O1 Zn1 2.022(3) 2_746
O2 Zn1 2.030(3) 6_556
O3 Zn1 2.052(2) 5_766
O4 Zn1 2.018(2) .
Zn1 O1 2.022(3) 2_766
Zn1 O2 2.030(3) 6
Zn1 O3 2.052(2) 5_766
Zn1 Zn1 2.9161(15) 5_766

loop_
_geom_torsion_atom_site_label_1
_geom_torsion_atom_site_label_2
_geom_torsion_atom_site_label_3
_geom_torsion_atom_site_label_4
_geom_torsion
_geom_torsion_site_symmetry_4
O4 C1 C2 C7 177.6(4) .
O3 C1 C2 C7 -1.8(6) .
O4 C1 C2 C3 -0.9(6) .
O3 C1 C2 C3 179.7(4) .
C7 C2 C3 C4 -0.9(7) .
C1 C2 C3 C4 177.7(4) .
C2 C3 C4 C5 1.2(7) .
C3 C4 C5 C6 -0.6(8) .
C3 C4 C5 N1 179.6(5) .
C4 C5 C6 C7 -0.2(8) .
N1 C5 C6 C7 179.6(5) .
C5 C6 C7 C2 0.5(9) .
C3 C2 C7 C6 0.0(8) .
C1 C2 C7 C6 -178.5(5) .
C13 C8 C9 C10 2.4(8) .
N1 C8 C9 C10 179.3(5) .
C8 C9 C10 C11 0.7(9) .
C9 C10 C11 C12 -2.8(11) .
C10 C11 C12 C13 1.7(12) .
C11 C12 C13 C8 1.5(11) .
C9 C8 C13 C12 -3.5(9) .
N1 C8 C13 C12 179.6(6) .
C19 C14 C15 C16 -2.9(6) .
N1 C14 C15 C16 176.1(4) .
C14 C15 C16 C17 1.6(6) .
C15 C16 C17 C18 0.8(5) .
C15 C16 C17 C20 -176.0(3) .
C16 C17 C18 C19 -1.9(6) .
C20 C17 C18 C19 175.0(4) .
C15 C14 C19 C18 1.8(7) .
N1 C14 C19 C18 -177.2(4) .
C17 C18 C19 C14 0.6(7) .
C18 C17 C20 O1 9.4(5) .
C16 C17 C20 O1 -173.8(3) .
C18 C17 C20 O2 -169.4(3) .
C16 C17 C20 O2 7.4(5) .
N2 C21 C22 C23 0.1(9) .
C21 C22 C23 C24 0.2(8) .
C21 C22 C23 C28 178.1(5) .
C22 C23 C24 C25 -0.2(7) .
C28 C23 C24 C25 -178.1(4) .
C23 C24 C25 N2 -0.2(7) .
N3 C26 C27 N3 59.2(6) 7_646
C22 C23 C28 N3 132.1(6) .
C24 C23 C28 N3 -50.0(6) .
C9 C8 N1 C5 142.0(5) .
C13 C8 N1 C5 -41.2(7) .
C9 C8 N1 C14 -47.8(7) .
C13 C8 N1 C14 129.0(5) .
C4 C5 N1 C8 149.9(5) .
C6 C5 N1 C8 -29.8(8) .
C4 C5 N1 C14 -20.2(7) .
C6 C5 N1 C14 160.1(5) .
C15 C14 N1 C8 130.6(5) .
C19 C14 N1 C8 -50.4(6) .
C15 C14 N1 C5 -59.0(6) .
C19 C14 N1 C5 120.1(5) .
C22 C21 N2 C25 -0.4(8) .
C22 C21 N2 Zn1 -173.1(4) .
C24 C25 N2 C21 0.5(6) .
C24 C25 N2 Zn1 173.1(3) .
C23 C28 N3 C26 -69.8(6) .
C23 C28 N3 C27 168.3(5) 7_646
C27 C26 N3 C28 178.3(4) .
C27 C26 N3 C27 -58.7(6) 7_646
O2 C20 O1 Zn1 1.4(5) 2_746
C17 C20 O1 Zn1 -177.3(2) 2_746
O1 C20 O2 Zn1 -5.3(6) 6_556
C17 C20 O2 Zn1 173.5(2) 6_556
O4 C1 O3 Zn1 -6.4(7) 5_766
C2 C1 O3 Zn1 173.0(3) 5_766
O3 C1 O4 Zn1 6.1(5) .
C2 C1 O4 Zn1 -173.3(3) .
C1 O4 Zn1 O1 -86.8(3) 2_766
C1 O4 Zn1 N2 172.4(3) .
C1 O4 Zn1 O2 73.5(3) 6
C1 O4 Zn1 O3 -5.2(5) 5_766
C1 O4 Zn1 Zn1 -3.4(3) 5_766
C21 N2 Zn1 O4 -100.2(4) .
C25 N2 Zn1 O4 87.4(3) .
C21 N2 Zn1 O1 167.1(4) 2_766
C25 N2 Zn1 O1 -5.3(3) 2_766
C21 N2 Zn1 O2 -9.6(4) 6
C25 N2 Zn1 O2 178.0(3) 6
C21 N2 Zn1 O3 79.0(4) 5_766
C25 N2 Zn1 O3 -93.4(3) 5_766
C21 N2 Zn1 Zn1 64.5(5) 5_766
C25 N2 Zn1 Zn1 -107.9(4) 5_766
